data_1547059
loop_
_publ_author_name
'Shi, Li-Min'
'Dong, Wu-Wei'
'Tao, Hai-Yan'
'Dong, Xiu-Qin'
'Wang, Chun-Jiang'

_publ_section_title
;
 Catalytic Asymmetric Desymmetrization of Cyclopentendiones via
 Diels-Alder Reaction of 3-Hydroxy-2-pyrones: Construction of
 Multifunctional Bridged Tricyclic Lactones.
;
_journal_issue 17
_journal_name_full 'Organic letters'
_journal_page_first 4532
_journal_page_last 4535
_journal_paper_doi 10.1021/acs.orglett.7b02107
_journal_volume 19
_journal_year 2017
_chemical_absolute_configuration S,R,
_chemical_formula_sum 'C18 H15 Br O5'
_chemical_formula_weight 391.21
_chemical_name_systematic
; 
 ? 
;
_space_group_IT_number 4
_symmetry_cell_setting monoclinic
_symmetry_space_group_name_Hall 'P 2yb'
_symmetry_space_group_name_H-M 'P 1 21 1'
_atom_sites_solution_hydrogens geom
_atom_sites_solution_primary direct
_atom_sites_solution_secondary difmap
_audit_creation_method SHELXL-97
_cell_angle_alpha 90.00
_cell_angle_beta 95.324(4)
_cell_angle_gamma 90.00
_cell_formula_units_Z 4
_cell_length_a 6.5833(14)
_cell_length_b 9.956(2)
_cell_length_c 24.640(5)
_cell_measurement_reflns_used 48
_cell_measurement_temperature 296(2)
_cell_measurement_theta_max 20
_cell_measurement_theta_min 7.5
_cell_volume 1608.0(6)
_computing_cell_refinement 'Bruker SMART'
_computing_data_collection 'Bruker SMART'
_computing_data_reduction 'Bruker SAINT'
_computing_molecular_graphics 'Bruker SHELXTL'
_computing_publication_material 'Bruker SHELXTL'
_computing_structure_refinement 'SHELXL-97 (Sheldrick, 1997)'
_computing_structure_solution 'SHELXS-97 (Sheldrick, 1990)'
_diffrn_ambient_temperature 296(2)
_diffrn_measured_fraction_theta_full 0.999
_diffrn_measured_fraction_theta_max 0.999
_diffrn_measurement_device_type bruker
_diffrn_radiation_monochromator graphite
_diffrn_radiation_source 'fine-focus sealed tube'
_diffrn_radiation_type MoK\a
_diffrn_radiation_wavelength 0.71073
_diffrn_reflns_av_R_equivalents 0.0394
_diffrn_reflns_av_sigmaI/netI 0.0778
_diffrn_reflns_limit_h_max 8
_diffrn_reflns_limit_h_min -8
_diffrn_reflns_limit_k_max 12
_diffrn_reflns_limit_k_min -11
_diffrn_reflns_limit_l_max 30
_diffrn_reflns_limit_l_min -30
_diffrn_reflns_number 10525
_diffrn_reflns_theta_full 26.50
_diffrn_reflns_theta_max 26.50
_diffrn_reflns_theta_min 1.66
_exptl_absorpt_coefficient_mu 2.582
_exptl_absorpt_correction_T_max 0.5318
_exptl_absorpt_correction_T_min 0.5114
_exptl_absorpt_correction_type multi-scan
_exptl_absorpt_process_details SADABS
_exptl_crystal_colour colourless
_exptl_crystal_density_diffrn 1.616
_exptl_crystal_density_method 'not measured'
_exptl_crystal_description block
_exptl_crystal_F_000 792
_exptl_crystal_size_max 0.30
_exptl_crystal_size_mid 0.29
_exptl_crystal_size_min 0.28
_refine_diff_density_max 0.524
_refine_diff_density_min -0.503
_refine_diff_density_rms 0.066
_refine_ls_abs_structure_details 'Flack H D (1983), Acta Cryst. A39, 876-881'
_refine_ls_abs_structure_Flack 0.023(8)
_refine_ls_extinction_method none
_refine_ls_goodness_of_fit_ref 0.985
_refine_ls_hydrogen_treatment constr
_refine_ls_matrix_type full
_refine_ls_number_parameters 437
_refine_ls_number_reflns 5601
_refine_ls_number_restraints 1
_refine_ls_restrained_S_all 0.985
_refine_ls_R_factor_all 0.0552
_refine_ls_R_factor_gt 0.0416
_refine_ls_shift/su_max 0.001
_refine_ls_shift/su_mean 0.000
_refine_ls_structure_factor_coef Fsqd
_refine_ls_weighting_details 'calc w=1/[\s^2^(Fo^2^)+(0.0309P)^2^+0.0000P] where P=(Fo^2^+2Fc^2^)/3'
_refine_ls_weighting_scheme calc
_refine_ls_wR_factor_gt 0.0879
_refine_ls_wR_factor_ref 0.0923
_reflns_number_gt 4598
_reflns_number_total 5601
_reflns_threshold_expression >2sigma(I)
_cod_data_source_file ol7b02107_si_002.cif
_cod_data_source_block 151207slm_0m
_cod_depositor_comments
;
The following automatic conversions were performed:

'_symmetry_cell_setting' value 'Monoclinic' changed to 'monoclinic'
according to
/home/data/users/saulius/crontab/automatic-downloads/current/ACS/lib/dictionaries/cif_core.dic
dictionary named 'cif_core.dic' version 2.4.2 from 2011-04-26.

Automatic conversion script
Id: cif_fix_values 4973 2017-02-22 13:04:09Z antanas 
;
_cod_original_sg_symbol_H-M P2(1)
_cod_database_code 1547059

loop_
_symmetry_equiv_pos_as_xyz
'x, y, z'
'-x, y+1/2, -z'

loop_
_atom_site_label
_atom_site_type_symbol
_atom_site_fract_x
_atom_site_fract_y
_atom_site_fract_z
_atom_site_U_iso_or_equiv
_atom_site_adp_type
_atom_site_occupancy
_atom_site_symmetry_multiplicity
_atom_site_calc_flag
_atom_site_refinement_flags
Br1 Br 0.63040(8) 0.31601(5) 0.82060(2) 0.05559(16) Uani 1 1 d .
Br2 Br -0.12009(8) 0.58370(4) 0.66628(2) 0.05204(15) Uani 1 1 d .
C1 C 0.4322(7) 0.4556(4) 0.81623(17) 0.0391(10) Uani 1 1 d .
C2 C 0.4540(7) 0.5607(4) 0.78280(18) 0.0427(12) Uani 1 1 d .
H2 H 0.5663 0.5657 0.7626 0.051 Uiso 1 1 calc R
C3 C 0.3089(7) 0.6605(5) 0.77879(18) 0.0434(11) Uani 1 1 d .
H3 H 0.3236 0.7333 0.7558 0.052 Uiso 1 1 calc R
C4 C 0.1418(7) 0.6536(5) 0.80857(18) 0.0370(10) Uani 1 1 d .
C5 C 0.1238(7) 0.5468(4) 0.8424(2) 0.0457(12) Uani 1 1 d .
H5 H 0.0123 0.5413 0.8628 0.055 Uiso 1 1 calc R
C6 C 0.2704(8) 0.4461(5) 0.8466(2) 0.0485(13) Uani 1 1 d .
H6 H 0.2581 0.3734 0.8697 0.058 Uiso 1 1 calc R
C7 C -0.0173(7) 0.7663(5) 0.8031(2) 0.0447(11) Uani 1 1 d .
H7A H -0.1517 0.7259 0.8021 0.054 Uiso 1 1 calc R
H7B H -0.0081 0.8108 0.7684 0.054 Uiso 1 1 calc R
C8 C 0.0001(6) 0.8736(4) 0.84821(17) 0.0356(10) Uani 1 1 d .
C9 C 0.2170(6) 0.9247(4) 0.85691(18) 0.0354(10) Uani 1 1 d .
C10 C 0.3157(6) 0.8877(4) 0.91257(18) 0.0374(10) Uani 1 1 d .
H10 H 0.4311 0.8272 0.9089 0.045 Uiso 1 1 calc R
C11 C 0.1539(7) 0.8160(5) 0.94216(16) 0.0423(10) Uani 1 1 d .
H11 H 0.1985 0.7245 0.9518 0.051 Uiso 1 1 calc R
C12 C -0.0376(6) 0.8124(5) 0.90227(17) 0.0407(10) Uani 1 1 d .
C13 C -0.1478(8) 0.9891(6) 0.8319(2) 0.0573(14) Uani 1 1 d .
H13A H -0.2830 0.9538 0.8240 0.086 Uiso 1 1 calc R
H13B H -0.1059 1.0335 0.8003 0.086 Uiso 1 1 calc R
H13C H -0.1471 1.0521 0.8615 0.086 Uiso 1 1 calc R
C14 C 0.1203(9) 0.8957(6) 0.9936(2) 0.0611(15) Uani 1 1 d .
H14 H 0.0180 0.8521 1.0141 0.073 Uiso 1 1 calc R
C15 C 0.3209(12) 0.9052(7) 1.0271(2) 0.084(2) Uani 1 1 d .
H15 H 0.3440 0.8699 1.0621 0.101 Uiso 1 1 calc R
C16 C 0.4600(11) 0.9676(7) 1.0027(3) 0.0770(19) Uani 1 1 d .
H16 H 0.5918 0.9823 1.0187 0.092 Uiso 1 1 calc R
C17 C 0.3887(7) 1.0124(5) 0.9475(2) 0.0488(12) Uani 1 1 d .
C18 C 0.1932(7) 1.0944(5) 0.95191(17) 0.0466(11) Uani 1 1 d .
C19 C 0.0697(6) 0.4406(4) 0.67343(16) 0.0328(9) Uani 1 1 d .
C20 C 0.2363(7) 0.4427(4) 0.64353(18) 0.0403(11) Uani 1 1 d .
H20 H 0.2553 0.5131 0.6197 0.048 Uiso 1 1 calc R
C21 C 0.3755(6) 0.3378(5) 0.64963(18) 0.0374(10) Uani 1 1 d .
H21 H 0.4875 0.3378 0.6292 0.045 Uiso 1 1 calc R
C22 C 0.3513(6) 0.2335(4) 0.68531(16) 0.0308(9) Uani 1 1 d .
C23 C 0.1833(7) 0.2372(4) 0.71526(17) 0.0370(10) Uani 1 1 d .
H23 H 0.1654 0.1690 0.7402 0.044 Uiso 1 1 calc R
C24 C 0.0422(7) 0.3397(4) 0.70900(17) 0.0398(11) Uani 1 1 d .
H24 H -0.0709 0.3396 0.7290 0.048 Uiso 1 1 calc R
C25 C 0.5001(7) 0.1194(4) 0.69307(17) 0.0383(11) Uani 1 1 d .
H25A H 0.4939 0.0829 0.7294 0.046 Uiso 1 1 calc R
H25B H 0.6366 0.1544 0.6910 0.046 Uiso 1 1 calc R
C26 C 0.4640(6) 0.0044(4) 0.65146(16) 0.0298(9) Uani 1 1 d .
C27 C 0.4995(6) 0.0499(4) 0.59439(16) 0.0292(9) Uani 1 1 d .
C28 C 0.3096(5) 0.0348(4) 0.55518(14) 0.0222(8) Uani 1 1 d .
H28 H 0.2719 0.1220 0.5388 0.027 Uiso 1 1 calc R
C29 C 0.1414(5) -0.0136(4) 0.58930(16) 0.0263(8) Uani 1 1 d .
H29 H 0.0346 0.0549 0.5899 0.032 Uiso 1 1 calc R
C30 C 0.2398(6) -0.0380(4) 0.64621(16) 0.0275(9) Uani 1 1 d .
C31 C 0.6028(7) -0.1142(5) 0.6692(2) 0.0444(11) Uani 1 1 d .
H31A H 0.5726 -0.1885 0.6449 0.067 Uiso 1 1 calc R
H31B H 0.5799 -0.1402 0.7056 0.067 Uiso 1 1 calc R
H31C H 0.7428 -0.0883 0.6680 0.067 Uiso 1 1 calc R
C32 C 0.3350(5) -0.0713(4) 0.50897(15) 0.0240(8) Uani 1 1 d .
C33 C 0.1281(6) -0.0834(5) 0.47687(17) 0.0352(9) Uani 1 1 d .
H33 H 0.1073 -0.0656 0.4397 0.042 Uiso 1 1 calc R
C34 C -0.0186(6) -0.1209(5) 0.50581(19) 0.0411(11) Uani 1 1 d .
H34 H -0.1532 -0.1322 0.4914 0.049 Uiso 1 1 calc R
C35 C 0.0523(6) -0.1435(4) 0.56396(17) 0.0336(10) Uani 1 1 d .
H35 H -0.0592 -0.1768 0.5841 0.040 Uiso 1 1 calc R
C36 C 0.3750(6) -0.2016(4) 0.53759(15) 0.0290(8) Uani 1 1 d .
O1 O 0.2985(6) 0.9927(4) 0.82508(15) 0.0595(10) Uani 1 1 d .
O2 O -0.1977(5) 0.7646(4) 0.91308(15) 0.0625(10) Uani 1 1 d .
O3 O 0.1653(7) 1.2047(4) 0.93455(15) 0.0685(11) Uani 1 1 d .
O4 O 0.0530(5) 1.0274(4) 0.97533(14) 0.0553(9) Uani 1 1 d .
O5 O 0.5384(5) 1.0863(5) 0.92471(17) 0.0746(11) Uani 1 1 d .
H5A H 0.4882 1.1246 0.8972 0.112 Uiso 1 1 calc R
O6 O 0.6603(4) 0.0942(4) 0.58193(11) 0.0434(7) Uani 1 1 d .
O7 O 0.1539(5) -0.0860(3) 0.68272(12) 0.0442(8) Uani 1 1 d .
O8 O 0.5270(4) -0.2702(3) 0.53792(12) 0.0382(7) Uani 1 1 d .
O9 O 0.2223(4) -0.2398(2) 0.56702(11) 0.0326(6) Uani 1 1 d .
O10 O 0.4957(4) -0.0440(3) 0.47747(12) 0.0319(6) Uani 1 1 d .
H10A H 0.4856 0.0332 0.4660 0.048 Uiso 1 1 calc R

loop_
_atom_site_aniso_label
_atom_site_aniso_U_11
_atom_site_aniso_U_22
_atom_site_aniso_U_33
_atom_site_aniso_U_23
_atom_site_aniso_U_13
_atom_site_aniso_U_12
Br1 0.0640(3) 0.0545(3) 0.0481(3) -0.0027(2) 0.0046(2) 0.0186(3)
Br2 0.0572(3) 0.0481(3) 0.0509(3) -0.0011(2) 0.0056(2) 0.0229(3)
C1 0.049(3) 0.034(2) 0.033(2) -0.0086(18) -0.001(2) 0.001(2)
C2 0.041(3) 0.048(3) 0.041(3) 0.002(2) 0.015(2) 0.001(2)
C3 0.051(3) 0.043(3) 0.038(3) 0.008(2) 0.014(2) 0.001(2)
C4 0.034(2) 0.042(2) 0.035(3) -0.0109(19) 0.0015(19) -0.003(2)
C5 0.051(3) 0.041(3) 0.048(3) -0.002(2) 0.021(2) -0.007(2)
C6 0.067(3) 0.034(2) 0.048(3) 0.003(2) 0.018(3) -0.002(2)
C7 0.034(2) 0.050(3) 0.049(3) -0.005(2) -0.004(2) 0.004(2)
C8 0.029(2) 0.045(2) 0.033(2) 0.0048(18) 0.0020(18) 0.0089(18)
C9 0.034(2) 0.034(2) 0.039(3) -0.0030(18) 0.008(2) 0.0022(19)
C10 0.030(2) 0.037(2) 0.044(3) 0.0011(18) 0.0005(19) 0.0124(18)
C11 0.048(3) 0.040(2) 0.038(2) 0.012(2) -0.0015(19) 0.006(2)
C12 0.035(2) 0.044(2) 0.044(3) 0.001(2) 0.0088(19) 0.006(2)
C13 0.041(3) 0.073(4) 0.057(3) 0.007(3) 0.003(2) 0.023(3)
C14 0.075(4) 0.073(4) 0.036(3) 0.016(3) 0.009(3) -0.005(3)
C15 0.117(6) 0.091(5) 0.040(4) 0.020(3) -0.019(4) -0.006(4)
C16 0.077(4) 0.081(4) 0.065(4) -0.004(3) -0.035(3) 0.000(4)
C17 0.044(3) 0.052(3) 0.049(3) -0.002(2) -0.001(2) -0.009(2)
C18 0.061(3) 0.043(3) 0.036(2) -0.005(2) 0.010(2) -0.003(3)
C19 0.037(2) 0.033(2) 0.028(2) -0.0064(17) 0.0003(18) 0.0029(19)
C20 0.051(3) 0.035(2) 0.036(3) 0.0100(18) 0.011(2) 0.004(2)
C21 0.035(2) 0.041(3) 0.038(2) -0.001(2) 0.0122(18) 0.001(2)
C22 0.031(2) 0.033(2) 0.027(2) -0.0048(17) -0.0018(17) 0.0014(18)
C23 0.051(3) 0.033(2) 0.029(2) 0.0023(17) 0.012(2) 0.005(2)
C24 0.039(2) 0.041(3) 0.041(3) -0.004(2) 0.0133(19) 0.005(2)
C25 0.035(2) 0.047(3) 0.032(2) -0.0055(18) -0.0062(18) 0.008(2)
C26 0.025(2) 0.037(2) 0.027(2) 0.0018(16) -0.0005(17) 0.0041(17)
C27 0.023(2) 0.031(2) 0.035(2) -0.0054(15) 0.0051(16) 0.0052(15)
C28 0.0189(18) 0.0248(18) 0.024(2) 0.0013(14) 0.0056(15) 0.0052(14)
C29 0.0166(17) 0.034(2) 0.029(2) 0.0023(15) 0.0071(16) 0.0034(15)
C30 0.025(2) 0.029(2) 0.028(2) 0.0006(16) 0.0026(17) 0.0052(16)
C31 0.041(3) 0.047(3) 0.044(3) 0.007(2) 0.000(2) 0.020(2)
C32 0.0191(18) 0.0267(19) 0.027(2) -0.0026(15) 0.0056(15) -0.0024(15)
C33 0.029(2) 0.052(3) 0.023(2) 0.0010(17) -0.0047(17) 0.001(2)
C34 0.020(2) 0.057(3) 0.045(3) -0.005(2) -0.0051(19) -0.002(2)
C35 0.0179(18) 0.043(3) 0.040(2) 0.0060(17) 0.0063(17) -0.0045(17)
C36 0.030(2) 0.028(2) 0.030(2) -0.0076(16) 0.0037(16) -0.0018(17)
O1 0.055(2) 0.069(3) 0.056(2) 0.0131(18) 0.0164(19) -0.0092(19)
O2 0.0362(19) 0.074(3) 0.080(3) 0.0099(19) 0.0186(18) -0.0071(18)
O3 0.103(3) 0.043(2) 0.063(3) 0.0059(17) 0.030(2) 0.012(2)
O4 0.061(2) 0.061(2) 0.047(2) -0.0011(16) 0.0219(17) -0.0029(17)
O5 0.051(2) 0.080(3) 0.095(3) -0.020(2) 0.022(2) -0.025(2)
O6 0.0229(14) 0.064(2) 0.0443(17) -0.0048(16) 0.0079(12) -0.0108(16)
O7 0.0431(18) 0.058(2) 0.0320(18) 0.0091(14) 0.0074(15) -0.0064(16)
O8 0.0350(16) 0.0303(15) 0.050(2) -0.0044(13) 0.0064(14) 0.0113(13)
O9 0.0298(15) 0.0292(14) 0.0396(17) 0.0055(11) 0.0073(12) -0.0026(12)
O10 0.0270(14) 0.0349(15) 0.0361(17) 0.0040(12) 0.0147(13) 0.0016(12)

loop_
_atom_type_symbol
_atom_type_description
_atom_type_scat_dispersion_real
_atom_type_scat_dispersion_imag
_atom_type_scat_source
C C 0.0033 0.0016 'International Tables Vol C Tables 4.2.6.8 and 6.1.1.4'
H H 0.0000 0.0000 'International Tables Vol C Tables 4.2.6.8 and 6.1.1.4'
O O 0.0106 0.0060 'International Tables Vol C Tables 4.2.6.8 and 6.1.1.4'
Br Br -0.2901 2.4595 'International Tables Vol C Tables 4.2.6.8 and 6.1.1.4'

loop_
_geom_angle_atom_site_label_1
_geom_angle_atom_site_label_2
_geom_angle_atom_site_label_3
_geom_angle
C2 C1 C6 121.6(4)
C2 C1 Br1 119.4(3)
C6 C1 Br1 119.1(3)
C1 C2 C3 119.5(4)
C2 C3 C4 120.6(4)
C5 C4 C3 118.9(4)
C5 C4 C7 121.8(4)
C3 C4 C7 119.3(4)
C4 C5 C6 120.7(4)
C1 C6 C5 118.9(4)
C4 C7 C8 116.2(4)
C12 C8 C9 104.0(3)
C12 C8 C13 112.4(4)
C9 C8 C13 110.7(4)
C12 C8 C7 110.5(4)
C9 C8 C7 110.0(3)
C13 C8 C7 109.2(4)
O1 C9 C10 123.5(4)
O1 C9 C8 124.8(4)
C10 C9 C8 111.6(4)
C9 C10 C11 106.8(4)
C9 C10 C17 113.0(4)
C11 C10 C17 107.6(4)
C10 C11 C12 106.0(3)
C10 C11 C14 108.4(4)
C12 C11 C14 111.8(4)
O2 C12 C8 125.0(4)
O2 C12 C11 123.6(4)
C8 C12 C11 111.5(3)
O4 C14 C15 110.2(5)
O4 C14 C11 106.0(4)
C15 C14 C11 107.6(5)
C16 C15 C14 113.5(5)
C15 C16 C17 113.3(6)
O5 C17 C16 110.9(5)
O5 C17 C18 112.2(4)
C16 C17 C18 107.1(4)
O5 C17 C10 113.1(4)
C16 C17 C10 108.9(4)
C18 C17 C10 104.2(4)
O3 C18 O4 122.5(5)
O3 C18 C17 124.6(5)
O4 C18 C17 112.8(4)
C24 C19 C20 121.2(4)
C24 C19 Br2 119.4(3)
C20 C19 Br2 119.4(3)
C19 C20 C21 118.7(4)
C22 C21 C20 121.4(4)
C21 C22 C23 117.7(4)
C21 C22 C25 122.6(4)
C23 C22 C25 119.7(4)
C24 C23 C22 121.5(4)
C19 C24 C23 119.4(4)
C22 C25 C26 114.8(3)
C27 C26 C30 103.6(3)
C27 C26 C31 110.8(3)
C30 C26 C31 110.9(4)
C27 C26 C25 111.6(3)
C30 C26 C25 110.4(3)
C31 C26 C25 109.4(4)
O6 C27 C28 124.3(4)
O6 C27 C26 123.8(4)
C28 C27 C26 111.9(3)
C27 C28 C29 106.1(3)
C27 C28 C32 113.0(3)
C29 C28 C32 108.5(3)
C30 C29 C28 106.9(3)
C30 C29 C35 111.0(3)
C28 C29 C35 108.2(3)
O7 C30 C29 124.5(4)
O7 C30 C26 124.2(4)
C29 C30 C26 111.2(3)
O10 C32 C36 108.9(3)
O10 C32 C33 114.6(3)
C36 C32 C33 106.8(3)
O10 C32 C28 114.1(3)
C36 C32 C28 105.6(3)
C33 C32 C28 106.3(3)
C34 C33 C32 114.3(4)
C33 C34 C35 112.9(4)
O9 C35 C34 108.6(3)
O9 C35 C29 105.6(3)
C34 C35 C29 109.9(3)
O8 C36 O9 119.7(4)
O8 C36 C32 127.2(3)
O9 C36 C32 113.1(3)
C18 O4 C14 113.0(4)
C36 O9 C35 113.0(3)

loop_
_geom_bond_atom_site_label_1
_geom_bond_atom_site_label_2
_geom_bond_distance
Br1 C1 1.903(5)
Br2 C19 1.893(4)
C1 C2 1.347(6)
C1 C6 1.360(6)
C2 C3 1.375(6)
C3 C4 1.380(6)
C4 C5 1.362(7)
C4 C7 1.533(6)
C5 C6 1.388(7)
C7 C8 1.538(6)
C8 C12 1.506(6)
C8 C9 1.512(6)
C8 C13 1.536(6)
C9 O1 1.199(5)
C9 C10 1.508(6)
C10 C11 1.523(6)
C10 C17 1.561(7)
C11 C12 1.526(6)
C11 C14 1.529(7)
C12 O2 1.209(5)
C14 O4 1.443(7)
C14 C15 1.494(9)
C15 C16 1.299(9)
C16 C17 1.467(8)
C17 O5 1.389(6)
C17 C18 1.536(7)
C18 O3 1.186(6)
C18 O4 1.315(6)
C19 C24 1.356(6)
C19 C20 1.377(6)
C20 C21 1.389(6)
C21 C22 1.379(6)
C22 C23 1.386(6)
C22 C25 1.501(6)
C23 C24 1.379(6)
C25 C26 1.540(6)
C26 C27 1.516(6)
C26 C30 1.529(6)
C26 C31 1.531(6)
C27 O6 1.212(4)
C27 C28 1.515(5)
C28 C29 1.529(5)
C28 C32 1.573(5)
C29 C30 1.509(6)
C29 C35 1.529(6)
C30 O7 1.205(5)
C32 O10 1.396(4)
C32 C36 1.488(5)
C32 C33 1.515(5)
C33 C34 1.307(6)
C34 C35 1.482(6)
C35 O9 1.470(5)
C36 O8 1.211(5)
C36 O9 1.348(4)

loop_
_geom_torsion_atom_site_label_1
_geom_torsion_atom_site_label_2
_geom_torsion_atom_site_label_3
_geom_torsion_atom_site_label_4
_geom_torsion
C6 C1 C2 C3 -0.5(7)
Br1 C1 C2 C3 178.8(3)
C1 C2 C3 C4 -0.1(7)
C2 C3 C4 C5 0.6(7)
C2 C3 C4 C7 -179.9(4)
C3 C4 C5 C6 -0.4(7)
C7 C4 C5 C6 -179.9(5)
C2 C1 C6 C5 0.6(8)
Br1 C1 C6 C5 -178.6(4)
C4 C5 C6 C1 -0.2(8)
C5 C4 C7 C8 80.4(6)
C3 C4 C7 C8 -99.1(5)
C4 C7 C8 C12 -64.6(5)
C4 C7 C8 C9 49.7(5)
C4 C7 C8 C13 171.3(4)
C12 C8 C9 O1 -172.0(4)
C13 C8 C9 O1 -51.1(6)
C7 C8 C9 O1 69.7(6)
C12 C8 C9 C10 4.2(4)
C13 C8 C9 C10 125.1(4)
C7 C8 C9 C10 -114.2(4)
O1 C9 C10 C11 173.3(4)
C8 C9 C10 C11 -2.9(5)
O1 C9 C10 C17 55.3(6)
C8 C9 C10 C17 -121.0(4)
C9 C10 C11 C12 0.3(5)
C17 C10 C11 C12 121.9(4)
C9 C10 C11 C14 -119.9(4)
C17 C10 C11 C14 1.7(5)
C9 C8 C12 O2 176.9(4)
C13 C8 C12 O2 57.1(6)
C7 C8 C12 O2 -65.1(6)
C9 C8 C12 C11 -4.0(5)
C13 C8 C12 C11 -123.7(4)
C7 C8 C12 C11 114.1(4)
C10 C11 C12 O2 -178.5(4)
C14 C11 C12 O2 -60.5(6)
C10 C11 C12 C8 2.4(5)
C14 C11 C12 C8 120.3(4)
C10 C11 C14 O4 60.1(5)
C12 C11 C14 O4 -56.4(5)
C10 C11 C14 C15 -57.8(5)
C12 C11 C14 C15 -174.3(5)
O4 C14 C15 C16 -53.9(7)
C11 C14 C15 C16 61.3(7)
C14 C15 C16 C17 -0.9(9)
C15 C16 C17 O5 175.9(6)
C15 C16 C17 C18 53.1(7)
C15 C16 C17 C10 -59.0(7)
C9 C10 C17 O5 -62.7(5)
C11 C10 C17 O5 179.7(4)
C9 C10 C17 C16 173.4(4)
C11 C10 C17 C16 55.8(5)
C9 C10 C17 C18 59.4(5)
C11 C10 C17 C18 -58.2(4)
O5 C17 C18 O3 5.1(7)
C16 C17 C18 O3 127.1(6)
C10 C17 C18 O3 -117.5(5)
O5 C17 C18 O4 -177.5(4)
C16 C17 C18 O4 -55.6(6)
C10 C17 C18 O4 59.8(5)
C24 C19 C20 C21 1.1(7)
Br2 C19 C20 C21 179.3(3)
C19 C20 C21 C22 -0.9(7)
C20 C21 C22 C23 -0.3(7)
C20 C21 C22 C25 -179.5(4)
C21 C22 C23 C24 1.4(7)
C25 C22 C23 C24 -179.4(4)
C20 C19 C24 C23 -0.1(7)
Br2 C19 C24 C23 -178.3(3)
C22 C23 C24 C19 -1.2(7)
C21 C22 C25 C26 -84.6(5)
C23 C22 C25 C26 96.2(5)
C22 C25 C26 C27 65.9(5)
C22 C25 C26 C30 -48.7(5)
C22 C25 C26 C31 -171.0(4)
C30 C26 C27 O6 178.4(4)
C31 C26 C27 O6 -62.6(5)
C25 C26 C27 O6 59.6(5)
C30 C26 C27 C28 -1.0(4)
C31 C26 C27 C28 118.0(4)
C25 C26 C27 C28 -119.8(3)
O6 C27 C28 C29 -175.5(4)
C26 C27 C28 C29 3.9(4)
O6 C27 C28 C32 65.7(5)
C26 C27 C28 C32 -115.0(3)
C27 C28 C29 C30 -5.1(4)
C32 C28 C29 C30 116.6(3)
C27 C28 C29 C35 -124.8(3)
C32 C28 C29 C35 -3.0(4)
C28 C29 C30 O7 -174.4(4)
C35 C29 C30 O7 -56.6(5)
C28 C29 C30 C26 4.8(4)
C35 C29 C30 C26 122.6(3)
C27 C26 C30 O7 176.8(4)
C31 C26 C30 O7 57.9(5)
C25 C26 C30 O7 -63.6(5)
C27 C26 C30 C29 -2.4(4)
C31 C26 C30 C29 -121.3(4)
C25 C26 C30 C29 117.2(4)
C27 C28 C32 O10 -57.8(4)
C29 C28 C32 O10 -175.2(3)
C27 C28 C32 C36 61.7(4)
C29 C28 C32 C36 -55.7(4)
C27 C28 C32 C33 175.0(3)
C29 C28 C32 C33 57.5(4)
O10 C32 C33 C34 174.1(4)
C36 C32 C33 C34 53.5(5)
C28 C32 C33 C34 -58.9(5)
C32 C33 C34 C35 -0.2(5)
C33 C34 C35 O9 -54.5(5)
C33 C34 C35 C29 60.6(5)
C30 C29 C35 O9 -55.6(4)
C28 C29 C35 O9 61.5(4)
C30 C29 C35 C34 -172.5(3)
C28 C29 C35 C34 -55.5(4)
O10 C32 C36 O8 5.4(6)
C33 C32 C36 O8 129.6(4)
C28 C32 C36 O8 -117.5(4)
O10 C32 C36 O9 -176.9(3)
C33 C32 C36 O9 -52.6(4)
C28 C32 C36 O9 60.2(4)
O3 C18 O4 C14 -179.7(5)
C17 C18 O4 C14 2.9(6)
C15 C14 O4 C18 50.9(6)
C11 C14 O4 C18 -65.3(5)
O8 C36 O9 C35 177.8(3)
C32 C36 O9 C35 -0.1(5)
C34 C35 O9 C36 54.7(4)
C29 C35 O9 C36 -63.1(4)
